data_1011335
loop_
_publ_author_name
'Hendricks, S B'
'Kosting, P R'

_publ_section_title
;
The crystal structure of Fe2 P, Fe2 N, Fe3 N and Fe B.
;
_journal_coden_ASTM ZEKGAX
_journal_name_full
;
Zeitschrift fuer Kristallographie, Kristallgeometrie, Kristallphysik,
Kristallchemie (-144,1977)
;
_journal_page_first 511
_journal_page_last 533
_journal_volume 74
_journal_year 1930
_chemical_compound_source synthetic
_chemical_formula_structural 'Fe2 P'
_chemical_formula_sum 'Fe2 P'
_chemical_name_mineral Barringerite
_chemical_name_systematic 'Iron phosphide (2/1)'
_space_group_IT_number 189
_symmetry_cell_setting hexagonal
_symmetry_Int_Tables_number 189
_symmetry_space_group_name_Hall 'P -6 -2'
_symmetry_space_group_name_H-M 'P -6 2 m'
_cell_angle_alpha 90
_cell_angle_beta 90
_cell_angle_gamma 120
_cell_formula_units_Z 3
_cell_length_a 5.852
_cell_length_b 5.852
_cell_length_c 3.453
_cell_volume 102.4
_exptl_crystal_density_meas 6.83
_cod_database_code 1011335

loop_
_symmetry_equiv_pos_as_xyz
x,y,z
-y,x-y,z
y-x,-x,z
x,y,-z
-y,x-y,-z
y-x,-x,-z
y,x,z
x-y,-y,z
-x,y-x,z
y,x,-z
x-y,-y,-z
-x,y-x,-z

loop_
_atom_site_label
_atom_site_type_symbol
_atom_site_symmetry_multiplicity
_atom_site_Wyckoff_symbol
_atom_site_fract_x
_atom_site_fract_y
_atom_site_fract_z
_atom_site_occupancy
_atom_site_attached_hydrogens
_atom_site_calc_flag
Fe1 Fe0 3 f 0.26 0. 0. 1. 0 d
Fe2 Fe0 3 g -0.4 0. 0.5 1. 0 d
P1 P0 1 b 0. 0. 0.5 1. 0 d
P2 P0 4 h 0.3333 0.6667 0.125 0.5 0 d

loop_
_atom_type_symbol
_atom_type_oxidation_number
Fe0 0.000
P0 0.000
